data_4327029
loop_
_publ_author_name
'Muhammad U. Anwar'
'Konstantin V. Shuvaev'
'Louise N. Dawe'
'Laurence K. Thompson'

_publ_contact_author_address
;
Department of chemistry
Memorial University of Newfoundland
St. Johns, NL, A1B 3X7, Canada
;
_publ_contact_author_email lk.thompson@mun.ca
_publ_contact_author_fax 1-709-864-3702
_publ_contact_author_name 'Laurence K. Thompson'
_publ_contact_author_phone 1-709-864-8750
_publ_section_title
;
 Polynuclear Fen Complexes (n= 1, 2, 4, 5) of Polytopic Hydrazone Ligands
 with Fe(II), Fe(III) and Mixed Oxidation State Combinations
;
_journal_name_full 'Inorganic Chemistry'
_journal_page_first 12141
_journal_page_last 12154
_journal_paper_doi 10.1021/ic201891h
_journal_volume 50
_journal_year 2011
_chemical_formula_moiety 'C22 H24 Fe N6 O8, C F3 O3 S, 2(C H4 O)'
_chemical_formula_sum 'C25 H32 F3 Fe N6 O13 S'
_chemical_formula_weight 769.46
_chemical_name_systematic
; 
 ? 
;
_space_group_IT_number 2
_symmetry_cell_setting triclinic
_symmetry_Int_Tables_number 2
_symmetry_space_group_name_Hall '-P 1'
_symmetry_space_group_name_H-M 'P -1'
_atom_sites_solution_hydrogens geom
_atom_sites_solution_primary direct
_atom_sites_solution_secondary difmap
_audit_creation_method SHELXL-97
_cell_angle_alpha 98.001(4)
_cell_angle_beta 109.712(5)
_cell_angle_gamma 96.538(4)
_cell_formula_units_Z 2
_cell_length_a 10.936(5)
_cell_length_b 12.166(5)
_cell_length_c 13.613(6)
_cell_measurement_reflns_used 5648
_cell_measurement_temperature 163(2)
_cell_measurement_theta_max 29.8
_cell_measurement_theta_min 1.6
_cell_volume 1663.1(13)
_computing_cell_refinement 'CrystalClear-SM Expert 2.0 r4 (Rigaku, 2009)'
_computing_data_collection 'CrystalClear-SM Expert 2.0 r4 (Rigaku, 2009)'
_computing_data_reduction 'CrystalClear-SM Expert 2.0 r4 (Rigaku, 2009)'
_computing_molecular_graphics 'CrystalStructure 4.0 (Rigaku, 2010)'
_computing_publication_material 'CrystalStructure 4.0 (Rigaku, 2010)'
_computing_structure_refinement 'SHELXL-97 (Acta Cryst.2008, A64, 112-122)'
_computing_structure_solution 'SHELXS-97 (Acta Cryst.2008, A64, 112-122)'
_diffrn_ambient_temperature 163(2)
_diffrn_detector_area_resol_mean 14.63
_diffrn_measured_fraction_theta_full 0.983
_diffrn_measured_fraction_theta_max 0.983
_diffrn_measurement_device_type 'Rigaku Saturn'
_diffrn_measurement_method \w
_diffrn_radiation_monochromator 'graphite - Rigaku SHINE'
_diffrn_radiation_source 'fine-focus sealed tube'
_diffrn_radiation_type MoK\a
_diffrn_radiation_wavelength 0.71075
_diffrn_reflns_av_R_equivalents 0.0318
_diffrn_reflns_av_sigmaI/netI 0.0383
_diffrn_reflns_limit_h_max 14
_diffrn_reflns_limit_h_min -13
_diffrn_reflns_limit_k_max 15
_diffrn_reflns_limit_k_min -15
_diffrn_reflns_limit_l_max 17
_diffrn_reflns_limit_l_min -17
_diffrn_reflns_number 14963
_diffrn_reflns_theta_full 27.50
_diffrn_reflns_theta_max 27.50
_diffrn_reflns_theta_min 2.57
_exptl_absorpt_coefficient_mu 0.604
_exptl_absorpt_correction_T_max 0.979
_exptl_absorpt_correction_T_min 0.888
_exptl_absorpt_correction_type numerical
_exptl_absorpt_process_details '(T. Higashi, 2000)'
_exptl_crystal_colour 'Olive Green'
_exptl_crystal_density_diffrn 1.536
_exptl_crystal_description Prism
_exptl_crystal_F_000 794
_exptl_crystal_size_max 0.27
_exptl_crystal_size_mid 0.23
_exptl_crystal_size_min 0.07
_refine_diff_density_max 0.634
_refine_diff_density_min -0.607
_refine_diff_density_rms 0.117
_refine_ls_extinction_method none
_refine_ls_goodness_of_fit_ref 1.072
_refine_ls_hydrogen_treatment mixed
_refine_ls_matrix_type full
_refine_ls_number_parameters 466
_refine_ls_number_reflns 7495
_refine_ls_number_restraints 2
_refine_ls_restrained_S_all 1.072
_refine_ls_R_factor_all 0.0528
_refine_ls_R_factor_gt 0.0441
_refine_ls_shift/su_max 0.001
_refine_ls_shift/su_mean 0.000
_refine_ls_structure_factor_coef Fsqd
_refine_ls_weighting_details 'calc w=1/[\s^2^(Fo^2^)+(0.0937P)^2^+0.8784P] where P=(Fo^2^+2Fc^2^)/3'
_refine_ls_weighting_scheme calc
_refine_ls_wR_factor_gt 0.1273
_refine_ls_wR_factor_ref 0.1564
_reflns_number_gt 6578
_reflns_number_total 7495
_reflns_threshold_expression >2sigma(I)
_cod_data_source_file ic201891h_si_001_07.cif
_cod_data_source_block 6
_cod_database_code 4327029

loop_
_symmetry_equiv_pos_as_xyz
'x, y, z'
'-x, -y, -z'

loop_
_atom_site_label
_atom_site_type_symbol
_atom_site_fract_x
_atom_site_fract_y
_atom_site_fract_z
_atom_site_U_iso_or_equiv
_atom_site_adp_type
_atom_site_occupancy
_atom_site_symmetry_multiplicity
_atom_site_calc_flag
_atom_site_refinement_flags
Fe1 Fe 0.31521(3) -0.05354(3) 0.28341(2) 0.02277(12) Uani 1 1 d .
S1 S -0.02928(7) 0.51246(6) 0.21552(6) 0.03778(17) Uani 1 1 d .
F1 F 0.0325(3) 0.3719(2) 0.3462(2) 0.0948(10) Uani 1 1 d .
F2 F 0.1989(2) 0.4867(3) 0.3468(2) 0.0903(9) Uani 1 1 d .
F3 F 0.0701(3) 0.5434(2) 0.42218(17) 0.0870(8) Uani 1 1 d .
O1 O 0.41293(16) 0.04521(14) 0.22785(13) 0.0282(3) Uani 1 1 d .
O2 O 0.50770(18) 0.12952(16) 0.09773(14) 0.0349(4) Uani 1 1 d .
O3 O 0.22839(17) -0.10934(14) 0.38704(13) 0.0279(3) Uani 1 1 d .
O4 O 0.0914(2) 0.01454(18) 0.65778(18) 0.0448(5) Uani 1 1 d D
O5 O 0.42222(16) -0.16694(14) 0.29861(13) 0.0276(3) Uani 1 1 d .
O6 O 0.61948(17) -0.27219(15) 0.36873(14) 0.0332(4) Uani 1 1 d .
O7 O 0.15179(16) 0.02376(14) 0.23298(13) 0.0267(3) Uani 1 1 d .
O8 O -0.26184(18) 0.01920(16) -0.00084(16) 0.0352(4) Uani 1 1 d .
O9 O -0.0157(3) 0.4306(2) 0.13560(19) 0.0705(8) Uani 1 1 d .
O10 O 0.0295(2) 0.62613(19) 0.2214(2) 0.0552(6) Uani 1 1 d .
O11 O -0.1583(2) 0.5008(2) 0.2219(2) 0.0559(6) Uani 1 1 d .
O12 O -0.1219(3) 0.7872(2) 0.2320(2) 0.0556(6) Uani 1 1 d .
O13 O 0.1268(2) 0.28873(18) 0.06489(17) 0.0428(5) Uani 1 1 d .
N1 N 0.39416(19) 0.07093(16) 0.42418(15) 0.0243(4) Uani 1 1 d .
N2 N 0.3369(2) 0.05292(17) 0.49805(16) 0.0261(4) Uani 1 1 d .
N3 N 0.1734(2) 0.03147(19) 0.60122(17) 0.0339(5) Uani 1 1 d .
N4 N 0.17958(18) -0.16769(15) 0.14898(14) 0.0223(4) Uani 1 1 d .
N5 N 0.06091(19) -0.13071(17) 0.10517(16) 0.0258(4) Uani 1 1 d D
N6 N -0.1545(2) -0.03570(18) 0.02997(17) 0.0296(4) Uani 1 1 d .
C1 C 0.5014(2) 0.13878(19) 0.26806(18) 0.0252(4) Uani 1 1 d .
C2 C 0.5558(2) 0.1873(2) 0.2001(2) 0.0276(5) Uani 1 1 d .
C3 C 0.6484(2) 0.2848(2) 0.2375(2) 0.0329(5) Uani 1 1 d .
H3 H 0.6860 0.3150 0.1914 0.040 Uiso 1 1 calc R
C4 C 0.6872(3) 0.3394(2) 0.3440(2) 0.0364(6) Uani 1 1 d .
H4 H 0.7513 0.4064 0.3697 0.044 Uiso 1 1 calc R
C5 C 0.6335(2) 0.2968(2) 0.4105(2) 0.0332(5) Uani 1 1 d .
H5 H 0.6592 0.3351 0.4820 0.040 Uiso 1 1 calc R
C6 C 0.5402(2) 0.1966(2) 0.37431(19) 0.0276(5) Uani 1 1 d .
C7 C 0.4810(2) 0.16138(19) 0.44683(18) 0.0265(5) Uani 1 1 d .
H7 H 0.5070 0.2071 0.5154 0.032 Uiso 1 1 calc R
C8 C 0.2468(2) -0.04076(19) 0.47021(18) 0.0259(5) Uani 1 1 d .
C9 C 0.1670(2) -0.0586(2) 0.53683(19) 0.0287(5) Uani 1 1 d .
C10 C 0.0815(3) -0.1695(2) 0.5192(2) 0.0384(6) Uani 1 1 d .
H10A H 0.1121 -0.2031 0.5827 0.046 Uiso 1 1 calc R
H10B H 0.0860 -0.2198 0.4581 0.046 Uiso 1 1 calc R
H10C H -0.0098 -0.1584 0.5051 0.046 Uiso 1 1 calc R
C11 C 0.5457(3) 0.1804(2) 0.0216(2) 0.0376(6) Uani 1 1 d .
H11A H 0.5176 0.2540 0.0194 0.045 Uiso 1 1 calc R
H11B H 0.5038 0.1318 -0.0487 0.045 Uiso 1 1 calc R
H11C H 0.6417 0.1904 0.0420 0.045 Uiso 1 1 calc R
C12 C 0.4156(2) -0.26504(18) 0.23986(18) 0.0237(4) Uani 1 1 d .
C13 C 0.5223(2) -0.32440(19) 0.27454(18) 0.0260(5) Uani 1 1 d .
C14 C 0.5242(3) -0.4252(2) 0.2145(2) 0.0332(5) Uani 1 1 d .
H14 H 0.5970 -0.4632 0.2380 0.040 Uiso 1 1 calc R
C15 C 0.4199(3) -0.4713(2) 0.1198(2) 0.0388(6) Uani 1 1 d .
H15 H 0.4227 -0.5400 0.0784 0.047 Uiso 1 1 calc R
C16 C 0.3121(3) -0.4179(2) 0.0856(2) 0.0350(6) Uani 1 1 d .
H16 H 0.2402 -0.4510 0.0220 0.042 Uiso 1 1 calc R
C17 C 0.3091(2) -0.31456(19) 0.14495(19) 0.0259(4) Uani 1 1 d .
C18 C 0.1925(2) -0.26477(19) 0.10621(18) 0.0255(4) Uani 1 1 d .
H18 H 0.1212 -0.3060 0.0456 0.031 Uiso 1 1 calc R
C19 C 0.0556(2) -0.02959(19) 0.15443(18) 0.0232(4) Uani 1 1 d .
C20 C -0.0650(2) 0.02129(19) 0.11542(18) 0.0246(4) Uani 1 1 d .
C21 C -0.0731(3) 0.1315(2) 0.1748(2) 0.0315(5) Uani 1 1 d .
H21A H -0.0761 0.1889 0.1305 0.038 Uiso 1 1 calc R
H21B H 0.0045 0.1543 0.2404 0.038 Uiso 1 1 calc R
H21C H -0.1531 0.1237 0.1924 0.038 Uiso 1 1 calc R
C22 C 0.7258(3) -0.3295(3) 0.4122(2) 0.0420(7) Uani 1 1 d .
H22A H 0.6918 -0.4011 0.4266 0.050 Uiso 1 1 calc R
H22B H 0.7886 -0.2827 0.4785 0.050 Uiso 1 1 calc R
H22C H 0.7703 -0.3441 0.3613 0.050 Uiso 1 1 calc R
C23 C 0.0729(4) 0.4766(3) 0.3391(3) 0.0562(9) Uani 1 1 d .
C24 C -0.2423(3) 0.7495(3) 0.1473(3) 0.0562(8) Uani 1 1 d .
H24A H -0.3068 0.7960 0.1561 0.067 Uiso 1 1 calc R
H24B H -0.2746 0.6708 0.1465 0.067 Uiso 1 1 calc R
H24C H -0.2298 0.7555 0.0802 0.067 Uiso 1 1 calc R
C25 C 0.2403(3) 0.2742(2) 0.1479(2) 0.0419(6) Uani 1 1 d .
H25A H 0.2921 0.3481 0.1871 0.050 Uiso 1 1 calc R
H25B H 0.2940 0.2312 0.1177 0.050 Uiso 1 1 calc R
H25C H 0.2133 0.2332 0.1964 0.050 Uiso 1 1 calc R
H1 H 0.351(3) 0.104(3) 0.550(2) 0.032 Uiso 1 1 d .
H2 H 0.106(4) 0.076(2) 0.694(3) 0.054 Uiso 1 1 d D
H6 H -0.001(2) -0.174(2) 0.0528(18) 0.032 Uiso 1 1 d D
H8 H -0.315(4) -0.023(3) -0.055(3) 0.043 Uiso 1 1 d .
H9 H -0.071(4) 0.745(4) 0.241(3) 0.067 Uiso 1 1 d .
H12 H 0.097(4) 0.341(3) 0.091(3) 0.051 Uiso 1 1 d .

loop_
_atom_site_aniso_label
_atom_site_aniso_U_11
_atom_site_aniso_U_22
_atom_site_aniso_U_33
_atom_site_aniso_U_23
_atom_site_aniso_U_13
_atom_site_aniso_U_12
Fe1 0.02209(18) 0.01891(18) 0.02270(19) -0.00027(12) 0.00430(13) 0.00214(12)
S1 0.0392(4) 0.0306(3) 0.0395(4) -0.0004(3) 0.0112(3) 0.0081(3)
F1 0.125(2) 0.0495(13) 0.0767(17) 0.0230(12) -0.0074(16) 0.0062(14)
F2 0.0548(14) 0.109(2) 0.0792(17) -0.0021(15) -0.0088(12) 0.0315(14)
F3 0.124(2) 0.0778(17) 0.0390(11) -0.0095(11) 0.0158(13) 0.0043(16)
O1 0.0289(8) 0.0243(8) 0.0262(8) -0.0014(6) 0.0078(7) -0.0015(6)
O2 0.0361(9) 0.0373(10) 0.0297(9) 0.0025(7) 0.0141(8) -0.0021(8)
O3 0.0312(8) 0.0223(8) 0.0274(8) 0.0000(6) 0.0097(7) 0.0011(6)
O4 0.0621(14) 0.0399(11) 0.0482(12) 0.0107(9) 0.0377(11) 0.0120(10)
O5 0.0251(8) 0.0238(8) 0.0271(8) -0.0030(6) 0.0032(6) 0.0058(6)
O6 0.0269(8) 0.0279(9) 0.0337(9) -0.0029(7) -0.0013(7) 0.0094(7)
O7 0.0240(8) 0.0230(8) 0.0278(8) 0.0002(6) 0.0039(6) 0.0053(6)
O8 0.0255(9) 0.0328(9) 0.0372(10) 0.0007(8) -0.0006(7) 0.0093(7)
O9 0.0776(18) 0.0756(18) 0.0441(13) -0.0138(12) 0.0034(12) 0.0458(15)
O10 0.0508(13) 0.0405(12) 0.0846(18) 0.0194(12) 0.0355(13) 0.0050(10)
O11 0.0435(12) 0.0443(12) 0.0785(17) 0.0119(11) 0.0228(12) -0.0019(10)
O12 0.0594(15) 0.0509(14) 0.0533(14) 0.0000(11) 0.0157(12) 0.0237(11)
O13 0.0352(10) 0.0379(11) 0.0413(11) -0.0082(8) 0.0004(8) 0.0123(8)
N1 0.0234(9) 0.0247(9) 0.0206(9) 0.0003(7) 0.0050(7) 0.0023(7)
N2 0.0278(10) 0.0251(10) 0.0219(9) -0.0009(7) 0.0072(8) 0.0027(8)
N3 0.0409(12) 0.0335(11) 0.0318(11) 0.0070(9) 0.0179(9) 0.0078(9)
N4 0.0207(8) 0.0223(9) 0.0209(9) 0.0028(7) 0.0043(7) 0.0034(7)
N5 0.0206(9) 0.0253(9) 0.0249(10) 0.0010(7) 0.0015(7) 0.0026(7)
N6 0.0235(9) 0.0285(10) 0.0323(11) 0.0041(8) 0.0040(8) 0.0077(8)
C1 0.0207(10) 0.0210(10) 0.0290(11) 0.0028(8) 0.0036(9) 0.0028(8)
C2 0.0224(10) 0.0270(11) 0.0312(12) 0.0040(9) 0.0069(9) 0.0058(9)
C3 0.0285(12) 0.0288(12) 0.0398(14) 0.0081(10) 0.0108(10) 0.0003(9)
C4 0.0320(13) 0.0271(12) 0.0421(14) 0.0019(10) 0.0076(11) -0.0032(10)
C5 0.0295(12) 0.0276(12) 0.0326(13) -0.0010(9) 0.0030(10) -0.0004(9)
C6 0.0269(11) 0.0232(11) 0.0281(11) 0.0027(9) 0.0056(9) 0.0023(9)
C7 0.0259(11) 0.0223(10) 0.0250(11) -0.0011(8) 0.0042(9) 0.0017(8)
C8 0.0252(11) 0.0228(10) 0.0270(11) 0.0052(8) 0.0052(9) 0.0061(8)
C9 0.0317(12) 0.0269(11) 0.0289(12) 0.0082(9) 0.0113(10) 0.0067(9)
C10 0.0414(14) 0.0303(13) 0.0469(16) 0.0094(11) 0.0203(12) 0.0035(11)
C11 0.0392(14) 0.0438(15) 0.0376(14) 0.0146(12) 0.0192(11) 0.0129(12)
C12 0.0258(10) 0.0194(10) 0.0258(11) 0.0035(8) 0.0096(9) 0.0036(8)
C13 0.0240(10) 0.0251(11) 0.0252(11) 0.0026(9) 0.0051(9) 0.0036(8)
C14 0.0341(13) 0.0264(12) 0.0352(13) 0.0021(10) 0.0073(10) 0.0108(10)
C15 0.0424(15) 0.0274(12) 0.0387(14) -0.0070(10) 0.0081(12) 0.0111(11)
C16 0.0339(13) 0.0286(12) 0.0318(13) -0.0045(10) 0.0019(10) 0.0066(10)
C17 0.0241(10) 0.0237(11) 0.0272(11) 0.0042(9) 0.0061(9) 0.0039(8)
C18 0.0244(10) 0.0231(10) 0.0230(11) -0.0001(8) 0.0035(8) 0.0012(8)
C19 0.0202(10) 0.0258(10) 0.0234(10) 0.0057(8) 0.0070(8) 0.0042(8)
C20 0.0223(10) 0.0245(11) 0.0258(11) 0.0051(8) 0.0071(9) 0.0046(8)
C21 0.0328(12) 0.0268(12) 0.0330(13) 0.0017(9) 0.0090(10) 0.0106(9)
C22 0.0351(14) 0.0392(15) 0.0401(15) 0.0018(12) -0.0014(11) 0.0139(11)
C23 0.064(2) 0.0423(17) 0.0437(17) -0.0037(13) 0.0014(15) 0.0053(15)
C24 0.0466(18) 0.066(2) 0.057(2) 0.0215(17) 0.0156(15) 0.0078(16)
C25 0.0360(14) 0.0348(14) 0.0415(15) 0.0016(11) 0.0000(12) 0.0034(11)

loop_
_atom_type_symbol
_atom_type_description
_atom_type_scat_dispersion_real
_atom_type_scat_dispersion_imag
_atom_type_scat_source
C C 0.0033 0.0016 'International Tables Vol C Tables 4.2.6.8 and 6.1.1.4'
H H 0.0000 0.0000 'International Tables Vol C Tables 4.2.6.8 and 6.1.1.4'
F F 0.0171 0.0103 'International Tables Vol C Tables 4.2.6.8 and 6.1.1.4'
Fe Fe 0.3463 0.8444 'International Tables Vol C Tables 4.2.6.8 and 6.1.1.4'
N N 0.0061 0.0033 'International Tables Vol C Tables 4.2.6.8 and 6.1.1.4'
O O 0.0106 0.0060 'International Tables Vol C Tables 4.2.6.8 and 6.1.1.4'
S S 0.1246 0.1234 'International Tables Vol C Tables 4.2.6.8 and 6.1.1.4'

loop_
_geom_angle_atom_site_label_1
_geom_angle_atom_site_label_2
_geom_angle_atom_site_label_3
_geom_angle
O5 Fe1 O1 98.10(8)
O5 Fe1 O7 160.43(7)
O1 Fe1 O7 91.81(8)
O5 Fe1 O3 92.04(7)
O1 Fe1 O3 159.20(7)
O7 Fe1 O3 84.24(7)
O5 Fe1 N4 86.17(7)
O1 Fe1 N4 105.13(8)
O7 Fe1 N4 74.93(7)
O3 Fe1 N4 93.58(8)
O5 Fe1 N1 107.98(7)
O1 Fe1 N1 84.93(8)
O7 Fe1 N1 89.60(7)
O3 Fe1 N1 74.66(8)
N4 Fe1 N1 161.59(8)
O9 S1 O11 114.58(18)
O9 S1 O10 115.03(19)
O11 S1 O10 114.64(14)
O9 S1 C23 103.39(16)
O11 S1 C23 103.58(18)
O10 S1 C23 103.43(16)
C1 O1 Fe1 135.12(16)
C2 O2 C11 117.2(2)
C8 O3 Fe1 116.22(15)
N3 O4 H2 101(3)
C12 O5 Fe1 134.13(15)
C13 O6 C22 117.8(2)
C19 O7 Fe1 116.98(15)
N6 O8 H8 105(2)
C24 O12 H9 116(3)
C25 O13 H12 106(3)
C7 N1 N2 117.47(19)
C7 N1 Fe1 129.43(16)
N2 N1 Fe1 112.99(14)
C8 N2 N1 115.08(19)
C8 N2 H1 125(2)
N1 N2 H1 119(2)
C9 N3 O4 111.7(2)
C18 N4 N5 117.96(19)
C18 N4 Fe1 128.70(16)
N5 N4 Fe1 113.32(14)
C19 N5 N4 114.09(18)
C19 N5 H6 127(2)
N4 N5 H6 119(2)
C20 N6 O8 110.5(2)
O1 C1 C6 123.7(2)
O1 C1 C2 118.5(2)
C6 C1 C2 117.7(2)
O2 C2 C3 125.0(2)
O2 C2 C1 113.9(2)
C3 C2 C1 121.1(2)
C2 C3 C4 119.9(2)
C2 C3 H3 120.0
C4 C3 H3 120.0
C5 C4 C3 120.3(2)
C5 C4 H4 119.8
C3 C4 H4 119.8
C4 C5 C6 120.6(2)
C4 C5 H5 119.7
C6 C5 H5 119.7
C5 C6 C1 120.2(2)
C5 C6 C7 117.3(2)
C1 C6 C7 122.4(2)
N1 C7 C6 123.8(2)
N1 C7 H7 118.1
C6 C7 H7 118.1
O3 C8 N2 119.9(2)
O3 C8 C9 121.3(2)
N2 C8 C9 118.8(2)
N3 C9 C8 112.7(2)
N3 C9 C10 126.7(2)
C8 C9 C10 120.4(2)
C9 C10 H10A 109.5
C9 C10 H10B 109.5
H10A C10 H10B 109.5
C9 C10 H10C 109.5
H10A C10 H10C 109.5
H10B C10 H10C 109.5
O2 C11 H11A 109.5
O2 C11 H11B 109.5
H11A C11 H11B 109.5
O2 C11 H11C 109.5
H11A C11 H11C 109.5
H11B C11 H11C 109.5
O5 C12 C17 124.1(2)
O5 C12 C13 117.8(2)
C17 C12 C13 118.1(2)
O6 C13 C14 124.9(2)
O6 C13 C12 114.3(2)
C14 C13 C12 120.8(2)
C13 C14 C15 120.3(2)
C13 C14 H14 119.9
C15 C14 H14 119.9
C16 C15 C14 120.5(2)
C16 C15 H15 119.8
C14 C15 H15 119.8
C15 C16 C17 120.1(2)
C15 C16 H16 120.0
C17 C16 H16 120.0
C16 C17 C12 120.2(2)
C16 C17 C18 117.2(2)
C12 C17 C18 122.5(2)
N4 C18 C17 123.8(2)
N4 C18 H18 118.1
C17 C18 H18 118.1
O7 C19 N5 120.6(2)
O7 C19 C20 119.3(2)
N5 C19 C20 120.0(2)
N6 C20 C19 114.8(2)
N6 C20 C21 125.5(2)
C19 C20 C21 119.7(2)
C20 C21 H21A 109.5
C20 C21 H21B 109.5
H21A C21 H21B 109.5
C20 C21 H21C 109.5
H21A C21 H21C 109.5
H21B C21 H21C 109.5
O6 C22 H22A 109.5
O6 C22 H22B 109.5
H22A C22 H22B 109.5
O6 C22 H22C 109.5
H22A C22 H22C 109.5
H22B C22 H22C 109.5
F3 C23 F1 107.3(4)
F3 C23 F2 106.8(3)
F1 C23 F2 108.5(3)
F3 C23 S1 111.6(3)
F1 C23 S1 111.4(2)
F2 C23 S1 111.0(3)
O12 C24 H24A 109.5
O12 C24 H24B 109.5
H24A C24 H24B 109.5
O12 C24 H24C 109.5
H24A C24 H24C 109.5
H24B C24 H24C 109.5
O13 C25 H25A 109.5
O13 C25 H25B 109.5
H25A C25 H25B 109.5
O13 C25 H25C 109.5
H25A C25 H25C 109.5
H25B C25 H25C 109.5

loop_
_geom_bond_atom_site_label_1
_geom_bond_atom_site_label_2
_geom_bond_distance
Fe1 O5 1.8972(17)
Fe1 O1 1.9140(18)
Fe1 O7 2.0699(17)
Fe1 O3 2.0918(18)
Fe1 N4 2.1142(19)
Fe1 N1 2.119(2)
S1 O9 1.428(2)
S1 O11 1.436(2)
S1 O10 1.437(2)
S1 C23 1.821(4)
F1 C23 1.327(4)
F2 C23 1.336(5)
F3 C23 1.309(4)
O1 C1 1.323(3)
O2 C2 1.365(3)
O2 C11 1.428(3)
O3 C8 1.250(3)
O4 N3 1.381(3)
O4 H2 0.804(19)
O5 C12 1.321(3)
O6 C13 1.370(3)
O6 C22 1.422(3)
O7 C19 1.251(3)
O8 N6 1.387(3)
O8 H8 0.82(4)
O12 C24 1.401(4)
O12 H9 0.79(4)
O13 C25 1.418(3)
O13 H12 0.84(4)
N1 C7 1.295(3)
N1 N2 1.381(3)
N2 C8 1.336(3)
N2 H1 0.83(3)
N3 C9 1.284(3)
N4 C18 1.287(3)
N4 N5 1.388(3)
N5 C19 1.334(3)
N5 H6 0.858(18)
N6 C20 1.283(3)
C1 C6 1.415(3)
C1 C2 1.415(3)
C2 C3 1.379(3)
C3 C4 1.406(4)
C3 H3 0.9500
C4 C5 1.361(4)
C4 H4 0.9500
C5 C6 1.408(3)
C5 H5 0.9500
C6 C7 1.436(3)
C7 H7 0.9500
C8 C9 1.475(3)
C9 C10 1.490(3)
C10 H10A 0.9800
C10 H10B 0.9800
C10 H10C 0.9800
C11 H11A 0.9800
C11 H11B 0.9800
C11 H11C 0.9800
C12 C17 1.413(3)
C12 C13 1.422(3)
C13 C14 1.382(3)
C14 C15 1.392(4)
C14 H14 0.9500
C15 C16 1.385(4)
C15 H15 0.9500
C16 C17 1.407(3)
C16 H16 0.9500
C17 C18 1.442(3)
C18 H18 0.9500
C19 C20 1.486(3)
C20 C21 1.494(3)
C21 H21A 0.9800
C21 H21B 0.9800
C21 H21C 0.9800
C22 H22A 0.9800
C22 H22B 0.9800
C22 H22C 0.9800
C24 H24A 0.9800
C24 H24B 0.9800
C24 H24C 0.9800
C25 H25A 0.9800
C25 H25B 0.9800
C25 H25C 0.9800

loop_
_geom_torsion_atom_site_label_1
_geom_torsion_atom_site_label_2
_geom_torsion_atom_site_label_3
_geom_torsion_atom_site_label_4
_geom_torsion
O5 Fe1 O1 C1 -99.4(2)
O7 Fe1 O1 C1 97.5(2)
O3 Fe1 O1 C1 19.0(3)
N4 Fe1 O1 C1 172.4(2)
N1 Fe1 O1 C1 8.1(2)
O5 Fe1 O3 C8 117.78(17)
O1 Fe1 O3 C8 -1.6(3)
O7 Fe1 O3 C8 -81.49(16)
N4 Fe1 O3 C8 -155.94(16)
N1 Fe1 O3 C8 9.69(16)
O1 Fe1 O5 C12 -97.2(2)
O7 Fe1 O5 C12 22.5(4)
O3 Fe1 O5 C12 101.0(2)
N4 Fe1 O5 C12 7.5(2)
N1 Fe1 O5 C12 175.5(2)
O5 Fe1 O7 C19 -14.0(3)
O1 Fe1 O7 C19 106.65(17)
O3 Fe1 O7 C19 -93.82(17)
N4 Fe1 O7 C19 1.46(16)
N1 Fe1 O7 C19 -168.44(17)
O5 Fe1 N1 C7 90.6(2)
O1 Fe1 N1 C7 -6.3(2)
O7 Fe1 N1 C7 -98.1(2)
O3 Fe1 N1 C7 177.7(2)
N4 Fe1 N1 C7 -130.5(2)
O5 Fe1 N1 N2 -93.24(15)
O1 Fe1 N1 N2 169.88(15)
O7 Fe1 N1 N2 78.02(15)
O3 Fe1 N1 N2 -6.11(14)
N4 Fe1 N1 N2 45.6(3)
C7 N1 N2 C8 179.1(2)
Fe1 N1 N2 C8 2.5(2)
O5 Fe1 N4 C18 -4.8(2)
O1 Fe1 N4 C18 92.5(2)
O7 Fe1 N4 C18 -179.7(2)
O3 Fe1 N4 C18 -96.6(2)
N1 Fe1 N4 C18 -146.0(2)
O5 Fe1 N4 N5 173.44(15)
O1 Fe1 N4 N5 -89.19(15)
O7 Fe1 N4 N5 -1.42(14)
O3 Fe1 N4 N5 81.63(15)
N1 Fe1 N4 N5 32.3(3)
C18 N4 N5 C19 179.8(2)
Fe1 N4 N5 C19 1.3(2)
Fe1 O1 C1 C6 -5.1(4)
Fe1 O1 C1 C2 178.19(16)
C11 O2 C2 C3 -7.0(3)
C11 O2 C2 C1 172.6(2)
O1 C1 C2 O2 0.4(3)
C6 C1 C2 O2 -176.6(2)
O1 C1 C2 C3 -180.0(2)
C6 C1 C2 C3 3.1(3)
O2 C2 C3 C4 177.7(2)
C1 C2 C3 C4 -1.9(4)
C2 C3 C4 C5 -0.2(4)
C3 C4 C5 C6 1.1(4)
C4 C5 C6 C1 0.1(4)
C4 C5 C6 C7 -175.6(2)
O1 C1 C6 C5 -178.9(2)
C2 C1 C6 C5 -2.2(3)
O1 C1 C6 C7 -3.4(4)
C2 C1 C6 C7 173.3(2)
N2 N1 C7 C6 -174.3(2)
Fe1 N1 C7 C6 1.7(3)
C5 C6 C7 N1 -179.8(2)
C1 C6 C7 N1 4.6(4)
Fe1 O3 C8 N2 -12.0(3)
Fe1 O3 C8 C9 165.48(16)
N1 N2 C8 O3 6.2(3)
N1 N2 C8 C9 -171.34(19)
O4 N3 C9 C8 176.1(2)
O4 N3 C9 C10 1.6(4)
O3 C8 C9 N3 -162.4(2)
N2 C8 C9 N3 15.1(3)
O3 C8 C9 C10 12.5(3)
N2 C8 C9 C10 -170.0(2)
Fe1 O5 C12 C17 -4.8(4)
Fe1 O5 C12 C13 175.24(16)
C22 O6 C13 C14 -4.7(4)
C22 O6 C13 C12 176.2(2)
O5 C12 C13 O6 1.8(3)
C17 C12 C13 O6 -178.2(2)
O5 C12 C13 C14 -177.3(2)
C17 C12 C13 C14 2.8(3)
O6 C13 C14 C15 179.8(3)
C12 C13 C14 C15 -1.2(4)
C13 C14 C15 C16 -1.1(4)
C14 C15 C16 C17 1.9(4)
C15 C16 C17 C12 -0.2(4)
C15 C16 C17 C18 -178.5(2)
O5 C12 C17 C16 178.0(2)
C13 C12 C17 C16 -2.1(3)
O5 C12 C17 C18 -3.8(4)
C13 C12 C17 C18 176.2(2)
N5 N4 C18 C17 -178.6(2)
Fe1 N4 C18 C17 -0.3(3)
C16 C17 C18 N4 -175.8(2)
C12 C17 C18 N4 5.9(4)
Fe1 O7 C19 N5 -1.3(3)
Fe1 O7 C19 C20 179.37(15)
N4 N5 C19 O7 -0.1(3)
N4 N5 C19 C20 179.29(19)
O8 N6 C20 C19 -179.14(19)
O8 N6 C20 C21 0.0(3)
O7 C19 C20 N6 175.0(2)
N5 C19 C20 N6 -4.3(3)
O7 C19 C20 C21 -4.2(3)
N5 C19 C20 C21 176.5(2)
O9 S1 C23 F3 -179.0(3)
O11 S1 C23 F3 -59.1(3)
O10 S1 C23 F3 60.8(3)
O9 S1 C23 F1 -59.0(4)
O11 S1 C23 F1 60.8(3)
O10 S1 C23 F1 -179.3(3)
O9 S1 C23 F2 62.0(3)
O11 S1 C23 F2 -178.2(2)
O10 S1 C23 F2 -58.3(3)
